data_1519931
loop_
_publ_author_name
'Sindlinger, Christian P.'
'Stasch, Andreas'
'Bettinger, Holger F.'
'Wesemann, Lars'

_publ_section_title
;
 A nitrogen-base catalyzed generation of organotin(ii) hydride from an
 organotin trihydride under reductive dihydrogen elimination
;
_journal_issue 8
_journal_name_full 'Chem. Sci.'
_journal_page_first 4737
_journal_paper_doi 10.1039/C5SC01561H
_journal_volume 6
_journal_year 2015
_chemical_formula_sum 'C89 H134 N2 Sn2'
_chemical_formula_weight 1469.36
_space_group_crystal_system triclinic
_space_group_IT_number 2
_space_group_name_Hall '-P 1'
_space_group_name_H-M_alt 'P -1'
_symmetry_space_group_name_Hall '-P 1'
_symmetry_space_group_name_H-M 'P -1'
_atom_sites_solution_hydrogens geom
_atom_sites_solution_primary direct
_atom_sites_solution_secondary difmap
_audit_update_record
;
2015-04-23 deposited with the CCDC.
2015-05-21 downloaded from the CCDC.
;
_cell_angle_alpha 84.881(2)
_cell_angle_beta 89.932(2)
_cell_angle_gamma 82.556(2)
_cell_formula_units_Z 2
_cell_length_a 12.7122(5)
_cell_length_b 15.3521(6)
_cell_length_c 22.5773(9)
_cell_measurement_reflns_used 385
_cell_measurement_temperature 100.(2)
_cell_measurement_theta_max 24.0628
_cell_measurement_theta_min 3.5900
_cell_volume 4351.4(3)
_computing_cell_refinement 'APEX2 v2011.8-0 (Bruker AXS)'
_computing_data_collection 'Bruker APEX2'
_computing_data_reduction 'SAINT V7.68A (Bruker AXS, 2009)'
_computing_structure_refinement 'SHELXL-97 (Sheldrick, 2008)'
_computing_structure_solution 'SHELXS-97 (Sheldrick, 2008)'
_diffrn_ambient_temperature 100.(2)
_diffrn_detector_area_resol_mean 8.3333
_diffrn_measured_fraction_theta_full 0.985
_diffrn_measured_fraction_theta_max 0.985
_diffrn_measurement_device_type 'Bruker APEX-II CCD'
_diffrn_measurement_method '\f and \w scans'
_diffrn_radiation_monochromator graphite
_diffrn_radiation_type MoK\a
_diffrn_radiation_wavelength 0.71073
_diffrn_reflns_av_R_equivalents 0.0344
_diffrn_reflns_av_sigmaI/netI 0.0460
_diffrn_reflns_limit_h_max 16
_diffrn_reflns_limit_h_min -16
_diffrn_reflns_limit_k_max 19
_diffrn_reflns_limit_k_min -18
_diffrn_reflns_limit_l_max 28
_diffrn_reflns_limit_l_min -27
_diffrn_reflns_number 51088
_diffrn_reflns_theta_full 26.88
_diffrn_reflns_theta_max 26.88
_diffrn_reflns_theta_min 1.86
_diffrn_source_type 'fine-focus sealed tube'
_exptl_absorpt_coefficient_mu 0.614
_exptl_absorpt_correction_T_max 0.86
_exptl_absorpt_correction_T_min 0.71
_exptl_absorpt_correction_type numerical
_exptl_absorpt_process_details 'SADABS V2008/1 (Bruker AXS)'
_exptl_crystal_colour 'clear pale yellow-green'
_exptl_crystal_density_diffrn 1.121
_exptl_crystal_density_method 'not measured'
_exptl_crystal_description prism
_exptl_crystal_F_000 1564
_exptl_crystal_size_max 0.274
_exptl_crystal_size_mid 0.164
_exptl_crystal_size_min 0.134
_refine_diff_density_max 3.805
_refine_diff_density_min -0.903
_refine_ls_extinction_method none
_refine_ls_goodness_of_fit_ref 1.051
_refine_ls_hydrogen_treatment mixed
_refine_ls_matrix_type full
_refine_ls_number_parameters 991
_refine_ls_number_reflns 18495
_refine_ls_number_restraints 291
_refine_ls_restrained_S_all 1.054
_refine_ls_R_factor_all 0.0672
_refine_ls_R_factor_gt 0.0469
_refine_ls_shift/su_max 0.001
_refine_ls_shift/su_mean 0.000
_refine_ls_structure_factor_coef Fsqd
_refine_ls_weighting_details 'calc w=1/[\s^2^(Fo^2^)+(0.0601P)^2^+7.4353P] where P=(Fo^2^+2Fc^2^)/3'
_refine_ls_weighting_scheme calc
_refine_ls_wR_factor_gt 0.1159
_refine_ls_wR_factor_ref 0.1257
_reflns_number_gt 14420
_reflns_number_total 18495
_reflns_threshold_expression >2sigma(I)
_cod_data_source_file c5sc01561h2.cif
_cod_data_source_block I
_cod_depositor_comments 'Adding full bibliography for 1519930--1519932.cif.'
_cod_database_code 1519931

loop_
_space_group_symop_operation_xyz
'x, y, z'
'-x, -y, -z'

loop_
_atom_site_type_symbol
_atom_site_label
_atom_site_fract_x
_atom_site_fract_y
_atom_site_fract_z
_atom_site_U_iso_or_equiv
_atom_site_adp_type
_atom_site_calc_flag
_atom_site_refinement_flags
_atom_site_occupancy
_atom_site_disorder_assembly
_atom_site_disorder_group
Sn Sn2 0.162827(19) 0.111117(15) 0.261678(10) 0.01926(7) Uani d . 1.0 . .
N N2 0.6442(3) -0.0143(2) 0.18650(15) 0.0341(8) Uani d . 1.0 . .
C C1 0.4589(3) -0.0365(3) 0.17916(17) 0.0290(8) Uani d . 1.0 . .
H H111 0.477 -0.0887 0.1597 0.035 Uiso calc R 1.0 . .
Sn Sn1 0.10734(19) -0.065173(15) 0.28032(10) 0.01960(7) Uani d . 1.0 . .
N N1 0.3234(2) 0.0638(2) 0.21885(13) 0.0244(6) Uani d . 1.0 . .
C C2 0.5391(3) 0.0118(3) 0.19578(17) 0.0286(8) Uani d . 1.0 . .
C C4 0.6773(4) -0.1006(3) 0.1663(2) 0.0468(12) Uani d . 1.0 . .
H H4A 0.6604 -0.0994 0.1238 0.07 Uiso calc R 1.0 . .
H H4B 0.6399 -0.1445 0.1887 0.07 Uiso calc R 1.0 . .
H H4C 0.7539 -0.1161 0.1725 0.07 Uiso calc R 1.0 . .
C C5 0.7241(3) 0.0411(3) 0.1996(2) 0.0423(11) Uani d . 1.0 . .
H H5A 0.7946 0.0113 0.1908 0.063 Uiso calc R 1.0 . .
H H5B 0.7209 0.0518 0.2418 0.063 Uiso calc R 1.0 . .
H H5C 0.7108 0.0974 0.1751 0.063 Uiso calc R 1.0 . .
C C6 0.5052(3) 0.0902(3) 0.22219(17) 0.0302(9) Uani d . 1.0 . .
H H6 0.555 0.1278 0.232 0.036 Uiso calc R 1.0 . .
C C7 0.1222(3) -0.1464(2) 0.36544(15) 0.0174(7) Uani d . 1.0 . .
C C8 0.0693(3) -0.2221(2) 0.37416(15) 0.0186(7) Uani d . 1.0 . .
C C9 0.0132(3) -0.2579(2) 0.32488(15) 0.0195(7) Uani d . 1.0 . .
C C10 0.0731(3) -0.3088(2) 0.28458(16) 0.0223(7) Uani d . 1.0 . .
C C11 0.1945(3) -0.3239(2) 0.28778(17) 0.0262(8) Uani d . 1.0 . .
H H11 0.2182 -0.2699 0.3023 0.031 Uiso calc R 1.0 . .
C C12 0.2338(3) -0.4018(3) 0.33333(19) 0.0327(9) Uani d . 1.0 . .
H H12A 0.2131 -0.4563 0.3201 0.049 Uiso calc R 1.0 . .
H H12B 0.202 -0.3915 0.3721 0.049 Uiso calc R 1.0 . .
H H12C 0.3112 -0.4073 0.3369 0.049 Uiso calc R 1.0 . .
C C13 0.2477(3) -0.3372(3) 0.22781(19) 0.0362(10) Uani d . 1.0 . .
H H13A 0.2334 -0.3936 0.2145 0.054 Uiso calc R 1.0 . .
H H13B 0.3244 -0.3375 0.2321 0.054 Uiso calc R 1.0 . .
H H13C 0.2193 -0.2891 0.1984 0.054 Uiso calc R 1.0 . .
C C14 0.0199(3) -0.3489(2) 0.24277(17) 0.0264(8) Uani d . 1.0 . .
H H14 0.0603 -0.3831 0.2156 0.032 Uiso calc R 1.0 . .
C C15 -0.0892(3) -0.3408(2) 0.23942(17) 0.0283(8) Uani d . 1.0 A .
C C16 -0.1439(4) -0.3886(3) 0.19446(19) 0.0380(10) Uani d DU 1.0 . .
H H99P -0.0867 -0.411 0.1672 0.046 Uiso calc PR 0.859(11) A 1
H H99O -0.2131 -0.3491 0.1927 0.046 Uiso calc PR 0.141(11) A 2
C C17 -0.1851(4) -0.4699(3) 0.2236(2) 0.0459(12) Uani d D 1.0 A .
H H17A -0.2193 -0.4993 0.1935 0.069 Uiso calc R 1.0 . .
H H17B -0.2367 -0.4527 0.2541 0.069 Uiso calc R 1.0 . .
H H17C -0.1258 -0.5103 0.2421 0.069 Uiso calc R 1.0 . .
C C18 -0.1472(3) -0.2895(2) 0.27902(17) 0.0274(8) Uani d . 1.0 . .
H H18 -0.2225 -0.2831 0.2773 0.033 Uiso calc R 1.0 A .
C C19 -0.0972(3) -0.2470(2) 0.32141(16) 0.0227(7) Uani d . 1.0 A .
C C20 -0.1637(3) -0.1911(2) 0.36362(17) 0.0261(8) Uani d . 1.0 . .
H H20 -0.1142 -0.1601 0.3861 0.031 Uiso calc R 1.0 A .
C C21 -0.2427(3) -0.1205(3) 0.3300(2) 0.0363(10) Uani d . 1.0 A .
H H21A -0.2047 -0.0845 0.3015 0.054 Uiso calc R 1.0 . .
H H21B -0.2799 -0.0828 0.3583 0.054 Uiso calc R 1.0 . .
H H21C -0.2942 -0.1489 0.3088 0.054 Uiso calc R 1.0 . .
C C22 -0.2202(3) -0.2483(3) 0.40911(19) 0.0372(10) Uani d . 1.0 A .
H H22A -0.2692 -0.2798 0.3884 0.056 Uiso calc R 1.0 . .
H H22B -0.2599 -0.2107 0.4366 0.056 Uiso calc R 1.0 . .
H H22C -0.1676 -0.291 0.4315 0.056 Uiso calc R 1.0 . .
C C23 0.0732(3) -0.2705(2) 0.42893(16) 0.0216(7) Uani d . 1.0 . .
H H23 0.0358 -0.3203 0.4344 0.026 Uiso calc R 1.0 . .
C C24 0.1308(3) -0.2476(2) 0.47593(16) 0.0223(7) Uani d . 1.0 . .
H H24 0.1311 -0.2803 0.5137 0.027 Uiso calc R 1.0 . .
C C25 0.1877(3) -0.1771(2) 0.46733(15) 0.0201(7) Uani d . 1.0 . .
H H25 0.2293 -0.1627 0.4991 0.024 Uiso calc R 1.0 . .
C C26 0.1849(3) -0.1266(2) 0.41271(15) 0.0169(7) Uani d . 1.0 . .
C C27 0.2624(3) -0.0605(2) 0.40422(14) 0.0168(6) Uani d . 1.0 . .
C C28 0.3630(3) -0.0901(2) 0.38253(15) 0.0201(7) Uani d . 1.0 . .
C C29 0.3941(3) -0.1855(2) 0.36916(17) 0.0238(8) Uani d . 1.0 . .
H H29 0.3276 -0.214 0.3692 0.029 Uiso calc R 1.0 . .
C C30 0.4456(3) -0.1948(3) 0.30837(19) 0.0353(9) Uani d . 1.0 . .
H H30A 0.395 -0.1687 0.277 0.053 Uiso calc R 1.0 . .
H H30B 0.466 -0.2575 0.3032 0.053 Uiso calc R 1.0 . .
H H30C 0.5088 -0.1644 0.306 0.053 Uiso calc R 1.0 . .
C C31 0.4661(4) -0.2347(3) 0.4188(2) 0.0398(10) Uani d . 1.0 . .
H H31A 0.4843 -0.2964 0.4104 0.06 Uiso calc R 1.0 . .
H H31B 0.4292 -0.2322 0.4568 0.06 Uiso calc R 1.0 . .
H H31C 0.5312 -0.2071 0.4208 0.06 Uiso calc R 1.0 . .
C C32 0.4382(3) -0.0313(2) 0.37688(16) 0.0221(7) Uani d . 1.0 . .
H H32 0.5054 -0.0501 0.3606 0.027 Uiso calc R 1.0 . .
C C33 0.4181(3) 0.0538(2) 0.39420(15) 0.0212(7) Uani d . 1.0 . .
C C34 0.5054(3) 0.1124(3) 0.39079(17) 0.0295(8) Uani d . 1.0 . .
H H34 0.5435 0.1031 0.3526 0.035 Uiso calc R 1.0 . .
C C35 0.5861(3) 0.0816(3) 0.4414(2) 0.0432(11) Uani d . 1.0 . .
H H35A 0.6128 0.0192 0.4392 0.065 Uiso calc R 1.0 . .
H H35B 0.5516 0.0894 0.4797 0.065 Uiso calc R 1.0 . .
H H35C 0.6453 0.1167 0.4375 0.065 Uiso calc R 1.0 . .
C C36 0.4673(4) 0.2098(3) 0.3897(3) 0.0489(12) Uani d . 1.0 . .
H H36A 0.5272 0.2433 0.3816 0.073 Uiso calc R 1.0 . .
H H36B 0.437 0.2229 0.4283 0.073 Uiso calc R 1.0 . .
H H36C 0.4131 0.2266 0.3585 0.073 Uiso calc R 1.0 . .
C C37 0.3178(3) 0.0808(2) 0.41604(15) 0.0205(7) Uani d . 1.0 . .
H H37 0.3027 0.1389 0.4279 0.025 Uiso calc R 1.0 . .
C C38 0.2391(3) 0.0259(2) 0.42114(15) 0.0178(7) Uani d . 1.0 . .
C C39 0.0978(3) 0.1578(2) 0.43160(18) 0.0272(8) Uani d . 1.0 . .
H H39A 0.1071 0.1733 0.389 0.041 Uiso calc R 1.0 . .
H H39B 0.1416 0.1909 0.4546 0.041 Uiso calc R 1.0 . .
H H39C 0.0231 0.1725 0.4419 0.041 Uiso calc R 1.0 . .
C C40 0.1287(3) 0.0375(2) 0.51415(16) 0.0268(8) Uani d . 1.0 . .
H H40Z 0.061 0.0641 0.5294 0.04 Uiso calc R 1.0 . .
H H40Y 0.1871 0.0613 0.5327 0.04 Uiso calc R 1.0 . .
H H40X 0.1363 -0.0266 0.5235 0.04 Uiso calc R 1.0 . .
C C41 0.0537(3) 0.1546(2) 0.18200(15) 0.0185(7) Uani d . 1.0 . .
C C42 -0.0198(3) 0.2275(2) 0.19545(15) 0.0213(7) Uani d . 1.0 . .
C C43 -0.0998(3) 0.2656(3) 0.15562(17) 0.0309(9) Uani d . 1.0 . .
H H43 -0.1491 0.3133 0.1665 0.037 Uiso calc R 1.0 . .
C C44 -0.1082(3) 0.2347(3) 0.10027(18) 0.0357(10) Uani d . 1.0 . .
H H44 -0.1637 0.26 0.0734 0.043 Uiso calc R 1.0 . .
C C45 -0.0340(3) 0.1660(3) 0.08470(17) 0.0307(9) Uani d . 1.0 . .
H H45 -0.0377 0.1461 0.0462 0.037 Uiso calc R 1.0 . .
C C46 0.0455(3) 0.1255(2) 0.12409(15) 0.0219(7) Uani d . 1.0 . .
C C47 0.1266(3) 0.0581(2) 0.09961(15) 0.0234(8) Uani d . 1.0 . .
C C48 0.1071(3) -0.0299(2) 0.09683(15) 0.0252(8) Uani d . 1.0 . .
C C49 0.1840(3) -0.0879(3) 0.07090(17) 0.0350(10) Uani d . 1.0 . .
H H49 0.1728 -0.1478 0.0699 0.042 Uiso calc R 1.0 . .
C C50 0.2757(4) -0.0613(3) 0.04676(18) 0.0424(12) Uani d . 1.0 B .
C C51 0.3577(5) -0.1257(4) 0.0175(2) 0.074(2) Uani d U 1.0 . .
H H9H 0.4229 -0.0991 0.0268 0.088 Uiso calc PR 0.55(3) B 1
H H9J 0.317 -0.1774 0.0199 0.088 Uiso calc PR 0.45(3) B 2
C C52 0.3574(4) -0.1078(4) -0.0478(2) 0.0619(16) Uani d . 1.0 B .
H H52A 0.407 -0.1528 -0.065 0.093 Uiso calc R 1.0 . .
H H52B 0.3791 -0.0495 -0.0584 0.093 Uiso calc R 1.0 . .
H H52C 0.2858 -0.1091 -0.0634 0.093 Uiso calc R 1.0 . .
C C53 0.2913(3) 0.0259(3) 0.04806(17) 0.0386(11) Uani d . 1.0 . .
H H53 0.3536 0.0451 0.0309 0.046 Uiso calc R 1.0 B .
C C54 0.2184(3) 0.0864(3) 0.07380(16) 0.0311(9) Uani d . 1.0 B .
C C55 0.2361(4) 0.1834(3) 0.0697(2) 0.0420(11) Uani d . 1.0 . .
H H55 0.1901 0.2125 0.1001 0.05 Uiso calc R 1.0 B .
C C56 0.0038(3) -0.0611(2) 0.11771(16) 0.0274(8) Uani d . 1.0 . .
H H56 -0.0225 -0.0265 0.1515 0.033 Uiso calc R 1.0 . .
C C57 0.0131(4) -0.1593(3) 0.1396(2) 0.0391(10) Uani d . 1.0 . .
H H57A 0.0231 -0.1947 0.1055 0.059 Uiso calc R 1.0 . .
H H57B -0.0518 -0.1714 0.1605 0.059 Uiso calc R 1.0 . .
H H57C 0.0741 -0.1745 0.1668 0.059 Uiso calc R 1.0 . .
C C58 -0.0807(3) -0.0430(3) 0.06806(18) 0.0364(10) Uani d . 1.0 . .
H H58A -0.0919 0.0202 0.0553 0.055 Uiso calc R 1.0 . .
H H58B -0.1475 -0.0617 0.083 0.055 Uiso calc R 1.0 . .
H H58C -0.0568 -0.076 0.0343 0.055 Uiso calc R 1.0 . .
C C59 -0.0143(3) 0.2725(2) 0.25190(16) 0.0210(7) Uani d . 1.0 . .
C C60 0.0600(3) 0.3324(2) 0.25699(17) 0.0262(8) Uani d . 1.0 . .
C C61 0.1431(3) 0.3442(2) 0.20953(18) 0.0311(9) Uani d . 1.0 . .
H H61 0.1581 0.2869 0.1913 0.037 Uiso calc R 1.0 . .
C C62 0.2479(4) 0.3643(3) 0.2341(2) 0.0452(12) Uani d . 1.0 . .
H H62A 0.3016 0.3609 0.203 0.068 Uiso calc R 1.0 . .
H H62B 0.2711 0.3213 0.2678 0.068 Uiso calc R 1.0 . .
H H62C 0.2384 0.4238 0.2475 0.068 Uiso calc R 1.0 . .
C C63 0.1004(5) 0.4141(3) 0.1596(2) 0.0504(13) Uani d . 1.0 . .
H H63A 0.1553 0.4201 0.1296 0.076 Uiso calc R 1.0 . .
H H63B 0.0809 0.4708 0.1762 0.076 Uiso calc R 1.0 . .
H H63C 0.0377 0.3962 0.1413 0.076 Uiso calc R 1.0 . .
C C64 0.0556(3) 0.3804(2) 0.30632(17) 0.0285(8) Uani d . 1.0 . .
H H64 0.1052 0.421 0.3097 0.034 Uiso calc R 1.0 . .
C C65 -0.0192(3) 0.3715(2) 0.35139(16) 0.0264(8) Uani d . 1.0 . .
C C66 -0.0891(3) 0.3110(2) 0.34597(16) 0.0237(8) Uani d . 1.0 . .
H H66 -0.1396 0.3032 0.3764 0.028 Uiso calc R 1.0 . .
C C67 -0.0880(3) 0.2608(2) 0.29707(16) 0.0223(7) Uani d . 1.0 . .
C C68 -0.1656(3) 0.1938(3) 0.29572(17) 0.0278(8) Uani d . 1.0 . .
H H68 -0.1542 0.1643 0.2581 0.033 Uiso calc R 1.0 . .
C C69 -0.1461(4) 0.1227(3) 0.34798(19) 0.0364(10) Uani d . 1.0 . .
H H69A -0.1971 0.0803 0.3459 0.055 Uiso calc R 1.0 . .
H H69B -0.155 0.1503 0.3855 0.055 Uiso calc R 1.0 . .
H H69C -0.0738 0.092 0.346 0.055 Uiso calc R 1.0 . .
C C70 -0.2798(3) 0.2385(3) 0.2955(2) 0.0467(12) Uani d . 1.0 . .
H H70A -0.292 0.2818 0.2608 0.07 Uiso calc R 1.0 . .
H H70B -0.2928 0.2684 0.3319 0.07 Uiso calc R 1.0 . .
H H70C -0.3283 0.194 0.2937 0.07 Uiso calc R 1.0 . .
C C71 -0.0245(4) 0.4271(3) 0.40410(17) 0.0325(9) Uani d . 1.0 . .
H H71 -0.0749 0.4029 0.4333 0.039 Uiso calc R 1.0 . .
C C72 0.0817(4) 0.4205(3) 0.4353(2) 0.0441(11) Uani d . 1.0 . .
H H72A 0.105 0.3589 0.4497 0.066 Uiso calc R 1.0 . .
H H72B 0.075 0.4568 0.469 0.066 Uiso calc R 1.0 . .
H H72C 0.1339 0.4416 0.4074 0.066 Uiso calc R 1.0 . .
C C73 -0.0691(4) 0.5221(3) 0.38544(18) 0.0360(10) Uani d . 1.0 . .
H H73A -0.0211 0.5482 0.3571 0.054 Uiso calc R 1.0 . .
H H73B -0.0761 0.5556 0.4205 0.054 Uiso calc R 1.0 . .
H H73C -0.1389 0.5238 0.3667 0.054 Uiso calc R 1.0 . .
C C850 0.5740(10) 0.3198(10) 0.1392(8) 0.100(5) Uani d PDU 0.5 . .
H H85A 0.5354 0.2965 0.1078 0.151 Uiso calc PR 0.5 . .
H H85B 0.5296 0.3242 0.1746 0.151 Uiso calc PR 0.5 . .
H H85Z 0.6396 0.2802 0.1492 0.151 Uiso calc PR 0.5 . .
C C851 0.5987(17) 0.4027(13) 0.1192(12) 0.186(9) Uani d PDU 0.5 . .
H H85Y 0.6312 0.3999 0.0795 0.223 Uiso calc PR 0.5 . .
H H85X 0.652 0.4195 0.1465 0.223 Uiso calc PR 0.5 . .
C C852 0.508(2) 0.4707(15) 0.1153(17) 0.256(12) Uani d PDU 0.5 . .
H H85W 0.4691 0.4656 0.1534 0.308 Uiso calc PR 0.5 . .
H H85V 0.4596 0.4569 0.0839 0.308 Uiso calc PR 0.5 . .
C C853 0.525(3) 0.5652(15) 0.1027(18) 0.314(16) Uani d PDU 0.5 . .
H H85R 0.5635 0.5853 0.1361 0.377 Uiso calc PR 0.5 . .
H H85S 0.4574 0.604 0.0955 0.377 Uiso calc PR 0.5 . .
C C854 0.597(3) 0.564(2) 0.0433(16) 0.304(17) Uani d PDU 0.5 . .
H H85C 0.6131 0.6242 0.0314 0.457 Uiso calc PR 0.5 . .
H H85D 0.5582 0.5435 0.0111 0.457 Uiso calc PR 0.5 . .
H H85E 0.6636 0.5249 0.0514 0.457 Uiso calc PR 0.5 . .
C C200 0.3551(3) -0.0089(2) 0.19090(16) 0.0248(8) Uani d . 1.0 . .
H H200 0.3026 -0.0427 0.1788 0.03 Uiso calc R 1.0 . .
C C105 -0.2233(6) -0.3302(4) 0.1556(3) 0.054(2) Uani d PDU 0.859(11) A 1
H H10A -0.1891 -0.2826 0.135 0.081 Uiso calc PR 0.859(11) A 1
H H10B -0.2813 -0.305 0.18 0.081 Uiso calc PR 0.859(11) A 1
H H10C -0.2515 -0.3646 0.1263 0.081 Uiso calc PR 0.859(11) A 1
C C150 -0.118(3) -0.373(2) 0.1336(8) 0.058(11) Uani d PDU 0.141(11) A 2
H H15A -0.0864 -0.3182 0.1274 0.088 Uiso calc PR 0.141(11) A 2
H H15B -0.182 -0.3689 0.109 0.088 Uiso calc PR 0.141(11) A 2
H H15C -0.0665 -0.4223 0.1223 0.088 Uiso calc PR 0.141(11) A 2
C C102 0.1314(3) 0.0590(2) 0.44607(16) 0.0206(7) Uani d . 1.0 . .
H H102 0.0774 0.0271 0.428 0.025 Uiso calc R 1.0 . .
C C101 0.2003(6) 0.2285(4) 0.0091(3) 0.076(2) Uani d . 1.0 B .
H H10D 0.239 0.1976 -0.022 0.114 Uiso calc R 1.0 . .
H H10E 0.2148 0.2898 0.0064 0.114 Uiso calc R 1.0 . .
H H10F 0.124 0.2271 0.004 0.114 Uiso calc R 1.0 . .
C C100 0.3484(5) 0.1992(5) 0.0815(3) 0.084(2) Uani d . 1.0 B .
H H10G 0.3953 0.1729 0.0516 0.125 Uiso calc R 1.0 . .
H H10H 0.371 0.1723 0.1211 0.125 Uiso calc R 1.0 . .
H H10I 0.3519 0.2628 0.0793 0.125 Uiso calc R 1.0 . .
C C201 0.3998(3) 0.1116(3) 0.23351(18) 0.0309(9) Uani d . 1.0 . .
H H201 0.379 0.1635 0.2529 0.037 Uiso calc R 1.0 . .
C C400 0.6138(13) -0.4822(10) 0.4263(7) 0.084(6) Uani d PD 0.612(12) C 1
H H40A 0.537 -0.4651 0.4322 0.101 Uiso calc PR 0.612(12) C 1
H H40B 0.6421 -0.4306 0.4057 0.101 Uiso calc PR 0.612(12) C 1
C C401 0.6672(9) -0.5025(8) 0.4870(6) 0.074(4) Uani d PD 0.612(12) C 1
H H40C 0.6404 -0.5546 0.5078 0.089 Uiso calc PR 0.612(12) C 1
H H40D 0.7446 -0.5172 0.4818 0.089 Uiso calc PR 0.612(12) C 1
C C402 0.6466(7) -0.4254(6) 0.5247(5) 0.069(4) Uani d PD 0.612(12) C 1
H H40E 0.676 -0.3744 0.5052 0.104 Uiso calc PR 0.612(12) C 1
H H40F 0.6804 -0.4415 0.5638 0.104 Uiso calc PR 0.612(12) C 1
H H40G 0.5699 -0.4103 0.5296 0.104 Uiso calc PR 0.612(12) C 1
C C403 0.6268(11) -0.5535(10) 0.3878(7) 0.084(5) Uani d PD 0.612(12) C 1
H H40H 0.6138 -0.6085 0.4114 0.101 Uiso calc PR 0.612(12) C 1
H H40I 0.7015 -0.5617 0.3747 0.101 Uiso calc PR 0.612(12) C 1
C C404 0.5559(14) -0.5413(8) 0.3330(7) 0.098(5) Uani d PD 0.612(12) C 1
H H40J 0.5704 -0.4888 0.308 0.147 Uiso calc PR 0.612(12) C 1
H H40K 0.4814 -0.534 0.3451 0.147 Uiso calc PR 0.612(12) C 1
H H40L 0.5699 -0.5933 0.3106 0.147 Uiso calc PR 0.612(12) C 1
C C450 0.534(2) -0.519(2) 0.2935(11) 0.127(10) Uani d PDU 0.388(12) C 2
H H45A 0.4663 -0.487 0.2781 0.191 Uiso calc PR 0.388(12) C 2
H H45B 0.5257 -0.5812 0.3034 0.191 Uiso calc PR 0.388(12) C 2
H H45C 0.5887 -0.5143 0.2633 0.191 Uiso calc PR 0.388(12) C 2
C C451 0.5653(19) -0.4802(18) 0.3479(10) 0.128(8) Uani d PDU 0.388(12) C 2
H H45D 0.5034 -0.4403 0.3606 0.154 Uiso calc PR 0.388(12) C 2
H H45E 0.6219 -0.4433 0.3369 0.154 Uiso calc PR 0.388(12) C 2
C C452 0.604(3) -0.543(2) 0.4009(12) 0.135(11) Uani d PDU 0.388(12) C 2
H H45F 0.5501 -0.5821 0.4126 0.162 Uiso calc PR 0.388(12) C 2
H H45G 0.6702 -0.5803 0.3908 0.162 Uiso calc PR 0.388(12) C 2
C C453 0.625(4) -0.490(2) 0.4507(14) 0.107(10) Uani d PDU 0.388(12) C 2
H H45H 0.6662 -0.4425 0.4355 0.128 Uiso calc PR 0.388(12) C 2
H H45I 0.5562 -0.4617 0.465 0.128 Uiso calc PR 0.388(12) C 2
C C454 0.683(2) -0.542(2) 0.5012(13) 0.133(11) Uani d PDU 0.388(12) C 2
H H45J 0.6489 -0.5948 0.5123 0.2 Uiso calc PR 0.388(12) C 2
H H45K 0.6819 -0.5063 0.5351 0.2 Uiso calc PR 0.388(12) C 2
H H45L 0.7565 -0.5596 0.4898 0.2 Uiso calc PR 0.388(12) C 2
C C600 -0.132(3) 0.438(2) -0.0144(12) 0.269(19) Uani d PDU 0.5 D -1
H H60A -0.2026 0.4375 0.0034 0.404 Uiso calc PR 0.5 D -1
H H60B -0.0926 0.3787 -0.0086 0.404 Uiso calc PR 0.5 D -1
H H60C -0.1403 0.4561 -0.0571 0.404 Uiso calc PR 0.5 D -1
C C601 -0.074(3) 0.501(3) 0.0144(18) 0.255(15) Uani d PDU 0.5 D -1
H H60D -0.0771 0.4805 0.0571 0.305 Uiso calc PR 0.5 D -1
H H60E -0.1236 0.5565 0.0094 0.305 Uiso calc PR 0.5 D -1
C C604 0.161(2) 0.6183(16) 0.0490(8) 0.160(8) Uani d PDU 0.5 D -1
H H60F 0.2034 0.5837 0.021 0.241 Uiso calc PR 0.5 D -1
H H60G 0.1831 0.5971 0.0898 0.241 Uiso calc PR 0.5 D -1
H H60H 0.1703 0.6806 0.0414 0.241 Uiso calc PR 0.5 D -1
C C603 0.0450(19) 0.6084(14) 0.0408(8) 0.144(7) Uani d PDU 0.5 D -1
H H60I 0.0114 0.602 0.0802 0.173 Uiso calc PR 0.5 D -1
H H60J 0.0085 0.6622 0.0184 0.173 Uiso calc PR 0.5 D -1
C C602 0.032(2) 0.5322(15) 0.0090(9) 0.153(8) Uani d PDU 0.5 D -1
H H60K 0.0867 0.4831 0.0237 0.183 Uiso calc PR 0.5 D -1
H H60L 0.046 0.5469 -0.0337 0.183 Uiso calc PR 0.5 D -1
C C300 0.3837(17) -0.2074(10) 0.0486(7) 0.086(6) Uani d PU 0.55(3) B 1
H H9L 0.3267 -0.2436 0.044 0.128 Uiso calc PR 0.55(3) B 1
H H9M 0.3932 -0.1999 0.0909 0.128 Uiso calc PR 0.55(3) B 1
H H9N 0.4499 -0.2367 0.0331 0.128 Uiso calc PR 0.55(3) B 1
C C301 0.4439(15) -0.1641(14) 0.0491(5) 0.058(6) Uani d PU 0.45(3) B 2
H H9Z 0.4846 -0.2077 0.0259 0.088 Uiso calc PR 0.45(3) B 2
H H9Y 0.4214 -0.1936 0.0864 0.088 Uiso calc PR 0.45(3) B 2
H H9X 0.4882 -0.1191 0.0578 0.088 Uiso calc PR 0.45(3) B 2
H H1 -0.011(4) -0.072(3) 0.264(2) 0.058(15) Uiso d . 1.0 . .
H H2 0.168(4) -0.131(3) 0.235(2) 0.057(15) Uiso d . 1.0 . .

loop_
_atom_site_aniso_label
_atom_site_aniso_U_11
_atom_site_aniso_U_22
_atom_site_aniso_U_33
_atom_site_aniso_U_12
_atom_site_aniso_U_13
_atom_site_aniso_U_23
Sn2 0.02069(13) 0.01777(12) 0.01884(12) -0.00040(9) -0.00124(9) -0.00216(9)
N2 0.0185(17) 0.050(2) 0.0335(18) -0.0002(15) 0.0010(14) -0.0070(16)
C1 0.029(2) 0.031(2) 0.0263(19) -0.0005(16) 0.0043(16) -0.0028(16)
Sn1 0.01934(13) 0.01897(12) 0.01999(13) -0.00220(9) -0.00183(9) 0.00052(9)
N1 0.0229(16) 0.0282(16) 0.0224(15) -0.0047(13) -0.0018(12) -0.0026(13)
C2 0.0205(19) 0.041(2) 0.0225(18) -0.0008(16) 0.0004(15) 0.0045(16)
C4 0.025(2) 0.059(3) 0.054(3) 0.003(2) 0.005(2) -0.004(2)
C5 0.021(2) 0.067(3) 0.039(2) -0.004(2) 0.0003(18) -0.006(2)
C6 0.024(2) 0.042(2) 0.0263(19) -0.0086(17) 0.0006(16) -0.0059(17)
C7 0.0118(16) 0.0176(16) 0.0225(17) 0.0007(12) 0.0019(13) -0.0033(13)
C8 0.0134(16) 0.0199(16) 0.0231(17) -0.0012(13) 0.0009(13) -0.0070(14)
C9 0.0193(17) 0.0146(15) 0.0246(18) -0.0022(13) -0.0029(14) -0.0029(13)
C10 0.031(2) 0.0125(15) 0.0235(18) -0.0027(14) 0.0007(15) -0.0036(13)
C11 0.026(2) 0.0204(17) 0.033(2) 0.0000(14) 0.0029(16) -0.0077(15)
C12 0.029(2) 0.028(2) 0.040(2) 0.0025(16) -0.0009(18) -0.0055(17)
C13 0.035(2) 0.035(2) 0.039(2) -0.0001(18) 0.0070(19) -0.0087(18)
C14 0.033(2) 0.0219(18) 0.0251(19) -0.0064(15) 0.0016(16) -0.0046(15)
C15 0.039(2) 0.0217(18) 0.0262(19) -0.0099(16) -0.0050(17) -0.0052(15)
C16 0.049(3) 0.035(2) 0.033(2) -0.0134(19) -0.0117(19) -0.0101(18)
C17 0.059(3) 0.039(2) 0.046(3) -0.023(2) -0.013(2) -0.011(2)
C18 0.023(2) 0.0273(19) 0.032(2) -0.0068(15) -0.0064(16) -0.0013(16)
C19 0.0241(19) 0.0211(17) 0.0233(18) -0.0058(14) -0.0026(15) -0.0002(14)
C20 0.0178(18) 0.0278(19) 0.034(2) -0.0034(15) 0.0003(15) -0.0093(16)
C21 0.025(2) 0.035(2) 0.048(3) 0.0038(17) 0.0005(19) -0.0058(19)
C22 0.033(2) 0.041(2) 0.039(2) -0.0056(19) 0.0080(19) -0.0102(19)
C23 0.0209(18) 0.0173(16) 0.0281(18) -0.0075(13) 0.0029(14) -0.0031(14)
C24 0.0255(19) 0.0217(17) 0.0196(17) -0.0034(14) 0.0025(14) 0.0000(14)
C25 0.0180(17) 0.0213(17) 0.0214(17) -0.0013(13) -0.0018(14) -0.0056(14)
C26 0.0147(16) 0.0152(15) 0.0207(16) 0.0009(12) 0.0015(13) -0.0046(13)
C27 0.0144(16) 0.0189(16) 0.0172(16) -0.0015(12) -0.0031(13) -0.0028(13)
C28 0.0175(17) 0.0223(17) 0.0196(17) 0.0004(13) -0.0026(13) -0.0018(13)
C29 0.0136(17) 0.0238(18) 0.033(2) 0.0027(13) 0.0013(15) -0.0062(15)
C30 0.035(2) 0.032(2) 0.040(2) -0.0030(17) 0.0107(19) -0.0119(18)
C31 0.039(3) 0.030(2) 0.046(3) 0.0104(18) -0.007(2) -0.0025(19)
C32 0.0133(17) 0.0293(19) 0.0237(18) -0.0023(14) 0.0006(14) -0.0028(15)
C33 0.0172(17) 0.0273(18) 0.0195(17) -0.0062(14) -0.0033(13) 0.0002(14)
C34 0.026(2) 0.039(2) 0.028(2) -0.0152(17) 0.0051(16) -0.0060(17)
C35 0.029(2) 0.066(3) 0.040(2) -0.024(2) -0.0060(19) -0.008(2)
C36 0.043(3) 0.038(2) 0.072(3) -0.025(2) 0.010(2) -0.010(2)
C37 0.0244(19) 0.0182(16) 0.0195(17) -0.0045(14) -0.0024(14) -0.0033(13)
C38 0.0155(17) 0.0201(16) 0.0175(16) -0.0007(13) -0.0011(13) -0.0021(13)
C39 0.0229(19) 0.0240(18) 0.033(2) 0.0045(15) 0.0027(16) -0.0060(16)
C40 0.026(2) 0.0268(19) 0.0278(19) -0.0007(15) 0.0057(16) -0.0048(15)
C41 0.0164(17) 0.0192(16) 0.0198(17) -0.0020(13) 0.0006(13) -0.0011(13)
C42 0.0222(18) 0.0209(17) 0.0201(17) -0.0004(14) 0.0011(14) -0.0008(14)
C43 0.030(2) 0.032(2) 0.027(2) 0.0093(16) 0.0000(16) -0.0045(16)
C44 0.032(2) 0.044(2) 0.027(2) 0.0136(18) -0.0103(17) -0.0055(18)
C45 0.030(2) 0.039(2) 0.0214(18) 0.0064(17) -0.0036(16) -0.0098(16)
C46 0.0205(18) 0.0242(18) 0.0206(17) 0.0004(14) -0.0014(14) -0.0045(14)
C47 0.0196(18) 0.033(2) 0.0157(16) 0.0053(15) -0.0048(13) -0.0051(14)
C48 0.028(2) 0.0293(19) 0.0156(16) 0.0093(15) -0.0051(14) -0.0041(14)
C49 0.044(3) 0.035(2) 0.0220(19) 0.0162(18) -0.0019(18) -0.0075(16)
C50 0.040(3) 0.059(3) 0.020(2) 0.027(2) 0.0009(18) -0.0046(19)
C51 0.073(4) 0.091(4) 0.039(3) 0.055(3) 0.017(3) -0.001(3)
C52 0.047(3) 0.096(4) 0.038(3) 0.027(3) 0.000(2) -0.031(3)
C53 0.021(2) 0.072(3) 0.0191(19) 0.008(2) -0.0004(15) -0.0045(19)
C54 0.024(2) 0.051(3) 0.0181(18) -0.0011(17) -0.0032(15) -0.0073(17)
C55 0.032(2) 0.061(3) 0.039(2) -0.021(2) 0.0087(19) -0.019(2)
C56 0.037(2) 0.0237(18) 0.0207(18) 0.0020(16) -0.0038(16) -0.0052(15)
C57 0.051(3) 0.028(2) 0.039(2) -0.0022(19) -0.012(2) -0.0071(18)
C58 0.030(2) 0.050(3) 0.028(2) -0.0021(19) -0.0015(17) -0.0019(19)
C59 0.0236(18) 0.0135(15) 0.0242(18) 0.0046(13) -0.0017(14) -0.0029(13)
C60 0.035(2) 0.0154(16) 0.0267(19) 0.0008(15) 0.0039(16) -0.0006(14)
C61 0.041(2) 0.0198(18) 0.034(2) -0.0066(16) 0.0122(18) -0.0077(16)
C62 0.046(3) 0.036(2) 0.059(3) -0.017(2) 0.019(2) -0.020(2)
C63 0.071(4) 0.036(2) 0.042(3) -0.008(2) 0.019(3) 0.005(2)
C64 0.039(2) 0.0158(17) 0.032(2) -0.0083(15) 0.0027(17) -0.0029(15)
C65 0.037(2) 0.0177(17) 0.0237(18) 0.0007(15) 0.0034(16) -0.0036(14)
C66 0.027(2) 0.0219(17) 0.0213(18) 0.0010(14) 0.0025(15) -0.0014(14)
C67 0.0223(19) 0.0193(17) 0.0240(18) 0.0039(14) -0.0015(14) -0.0036(14)
C68 0.025(2) 0.033(2) 0.0273(19) -0.0050(16) 0.0052(15) -0.0093(16)
C69 0.045(3) 0.032(2) 0.035(2) -0.0182(19) 0.0056(19) -0.0026(18)
C70 0.026(2) 0.058(3) 0.058(3) -0.004(2) 0.000(2) -0.017(2)
C71 0.050(3) 0.0259(19) 0.0237(19) -0.0083(18) 0.0079(18) -0.0064(16)
C72 0.066(3) 0.036(2) 0.030(2) -0.002(2) -0.005(2) -0.0070(19)
C73 0.052(3) 0.026(2) 0.031(2) -0.0060(18) 0.0101(19) -0.0090(17)
C850 0.054(8) 0.105(9) 0.145(14) 0.000(7) -0.070(9) -0.047(10)
C851 0.137(16) 0.171(13) 0.26(2) -0.045(11) -0.122(16) -0.025(16)
C852 0.27(2) 0.143(13) 0.34(3) 0.012(14) -0.12(2) 0.026(19)
C853 0.29(3) 0.189(14) 0.44(3) -0.047(19) -0.13(3) 0.11(3)
C854 0.21(3) 0.32(4) 0.39(4) -0.12(3) -0.20(2) 0.07(3)
C200 0.025(2) 0.0271(19) 0.0219(18) -0.0037(15) -0.0008(15) -0.0022(15)
C105 0.077(5) 0.044(3) 0.043(3) -0.014(3) -0.029(3) -0.010(3)
C150 0.10(3) 0.05(2) 0.029(10) -0.05(2) -0.033(14) 0.010(14)
C102 0.0162(17) 0.0206(17) 0.0254(18) -0.0019(13) 0.0006(14) -0.0052(14)
C101 0.087(5) 0.044(3) 0.096(5) -0.013(3) -0.052(4) 0.009(3)
C100 0.073(4) 0.121(6) 0.061(4) -0.064(4) -0.036(3) 0.045(4)
C201 0.031(2) 0.034(2) 0.030(2) -0.0078(17) -0.0009(17) -0.0094(17)
C400 0.044(8) 0.034(6) 0.170(16) -0.001(5) 0.052(9) 0.007(9)
C401 0.031(6) 0.051(7) 0.137(14) -0.005(5) 0.008(7) 0.013(8)
C402 0.037(5) 0.056(6) 0.112(9) -0.004(4) 0.019(5) 0.010(6)
C403 0.029(6) 0.072(8) 0.150(14) -0.004(5) 0.033(7) -0.009(8)
C404 0.111(12) 0.043(6) 0.140(14) 0.010(7) 0.014(12) -0.038(9)
C450 0.09(2) 0.14(3) 0.158(18) -0.022(16) 0.053(17) -0.065(18)
C451 0.086(15) 0.14(2) 0.162(16) 0.011(14) 0.027(13) -0.058(13)
C452 0.08(2) 0.14(2) 0.182(18) 0.027(16) 0.028(16) -0.053(13)
C453 0.10(2) 0.064(17) 0.151(18) 0.013(13) 0.029(17) 0.004(13)
C454 0.13(2) 0.10(2) 0.150(19) 0.042(17) 0.030(15) 0.020(17)
C600 0.48(5) 0.24(3) 0.092(18) -0.17(3) -0.08(3) 0.094(19)
C601 0.27(3) 0.27(3) 0.22(3) -0.07(2) -0.05(2) 0.03(2)
C604 0.27(2) 0.153(18) 0.055(10) -0.032(18) 0.012(15) 0.033(11)
C603 0.229(18) 0.126(14) 0.061(11) 0.015(14) 0.043(13) 0.022(9)
C602 0.24(2) 0.133(16) 0.065(11) -0.001(15) 0.005(15) 0.044(10)
C300 0.082(12) 0.048(7) 0.117(11) 0.032(7) 0.047(9) -0.009(6)
C301 0.058(9) 0.074(11) 0.035(6) 0.038(8) -0.001(5) -0.024(6)

loop_
_atom_type_symbol
_atom_type_description
_atom_type_scat_dispersion_real
_atom_type_scat_dispersion_imag
_atom_type_scat_source
C C 0.0033 0.0016 'International Tables Vol C Tables 4.2.6.8 and 6.1.1.4'
N N 0.0061 0.0033 'International Tables Vol C Tables 4.2.6.8 and 6.1.1.4'
Sn Sn -0.6537 1.4246 'International Tables Vol C Tables 4.2.6.8 and 6.1.1.4'
H H 0.0000 0.0000 'International Tables Vol C Tables 4.2.6.8 and 6.1.1.4'

loop_
_geom_angle_atom_site_label_1
_geom_angle_atom_site_label_2
_geom_angle_atom_site_label_3
_geom_angle
C41 Sn2 N1 103.34(11)
C41 Sn2 Sn1 96.12(8)
N1 Sn2 Sn1 92.77(8)
C2 N2 C4 119.6(4)
C2 N2 C5 121.0(4)
C4 N2 C5 119.3(3)
C200 C1 C2 120.4(4)
C200 C1 H111 119.8
C2 C1 H111 119.8
C7 Sn1 Sn2 124.65(9)
C7 Sn1 H1 100.3(19)
Sn2 Sn1 H1 113.7(18)
C7 Sn1 H2 102.3(18)
Sn2 Sn1 H2 112.4(18)
H1 Sn1 H2 100.(3)
C200 N1 C201 116.6(3)
C200 N1 Sn2 130.9(2)
C201 N1 Sn2 111.5(2)
N2 C2 C1 122.6(4)
N2 C2 C6 121.2(4)
C1 C2 C6 116.2(3)
N2 C4 H4A 109.5
N2 C4 H4B 109.5
H4A C4 H4B 109.5
N2 C4 H4C 109.5
H4A C4 H4C 109.5
H4B C4 H4C 109.5
N2 C5 H5A 109.5
N2 C5 H5B 109.5
H5A C5 H5B 109.5
N2 C5 H5C 109.5
H5A C5 H5C 109.5
H5B C5 H5C 109.5
C201 C6 C2 119.3(4)
C201 C6 H6 120.3
C2 C6 H6 120.3
C26 C7 C8 117.8(3)
C26 C7 Sn1 122.0(2)
C8 C7 Sn1 120.2(2)
C23 C8 C7 120.4(3)
C23 C8 C9 116.4(3)
C7 C8 C9 123.1(3)
C19 C9 C10 119.8(3)
C19 C9 C8 120.7(3)
C10 C9 C8 119.3(3)
C14 C10 C9 118.9(3)
C14 C10 C11 119.7(3)
C9 C10 C11 121.4(3)
C13 C11 C10 114.1(3)
C13 C11 C12 110.0(3)
C10 C11 C12 110.9(3)
C13 C11 H11 107.2
C10 C11 H11 107.2
C12 C11 H11 107.2
C11 C12 H12A 109.5
C11 C12 H12B 109.5
H12A C12 H12B 109.5
C11 C12 H12C 109.5
H12A C12 H12C 109.5
H12B C12 H12C 109.5
C11 C13 H13A 109.5
C11 C13 H13B 109.5
H13A C13 H13B 109.5
C11 C13 H13C 109.5
H13A C13 H13C 109.5
H13B C13 H13C 109.5
C15 C14 C10 122.3(4)
C15 C14 H14 118.8
C10 C14 H14 118.8
C14 C15 C18 118.1(3)
C14 C15 C16 120.5(4)
C18 C15 C16 121.4(4)
C150 C16 C105 63.0(18)
C150 C16 C17 126.4(13)
C105 C16 C17 114.0(4)
C150 C16 C15 117.7(13)
C105 C16 C15 114.1(4)
C17 C16 C15 111.5(3)
C150 C16 H99P 42.7
C105 C16 H99P 105.4
C17 C16 H99P 105.4
C15 C16 H99P 105.4
C150 C16 H99O 96.9
C105 C16 H99O 34.0
C17 C16 H99O 96.9
C15 C16 H99O 96.9
H99P C16 H99O 139.5
C16 C17 H17A 109.5
C16 C17 H17B 109.5
H17A C17 H17B 109.5
C16 C17 H17C 109.5
H17A C17 H17C 109.5
H17B C17 H17C 109.5
C15 C18 C19 121.6(4)
C15 C18 H18 119.2
C19 C18 H18 119.2
C9 C19 C18 119.2(3)
C9 C19 C20 120.9(3)
C18 C19 C20 119.9(3)
C19 C20 C21 111.7(3)
C19 C20 C22 111.5(3)
C21 C20 C22 111.0(3)
C19 C20 H20 107.5
C21 C20 H20 107.5
C22 C20 H20 107.5
C20 C21 H21A 109.5
C20 C21 H21B 109.5
H21A C21 H21B 109.5
C20 C21 H21C 109.5
H21A C21 H21C 109.5
H21B C21 H21C 109.5
C20 C22 H22A 109.5
C20 C22 H22B 109.5
H22A C22 H22B 109.5
C20 C22 H22C 109.5
H22A C22 H22C 109.5
H22B C22 H22C 109.5
C8 C23 C24 121.0(3)
C8 C23 H23 119.5
C24 C23 H23 119.5
C25 C24 C23 119.4(3)
C25 C24 H24 120.3
C23 C24 H24 120.3
C24 C25 C26 120.9(3)
C24 C25 H25 119.5
C26 C25 H25 119.5
C25 C26 C7 120.3(3)
C25 C26 C27 117.1(3)
C7 C26 C27 122.0(3)
C28 C27 C38 120.6(3)
C28 C27 C26 117.2(3)
C38 C27 C26 122.1(3)
C32 C28 C27 118.4(3)
C32 C28 C29 119.6(3)
C27 C28 C29 121.8(3)
C28 C29 C31 109.9(3)
C28 C29 C30 113.6(3)
C31 C29 C30 110.8(3)
C28 C29 H29 107.4
C31 C29 H29 107.4
C30 C29 H29 107.4
C29 C30 H30A 109.5
C29 C30 H30B 109.5
H30A C30 H30B 109.5
C29 C30 H30C 109.5
H30A C30 H30C 109.5
H30B C30 H30C 109.5
C29 C31 H31A 109.5
C29 C31 H31B 109.5
H31A C31 H31B 109.5
C29 C31 H31C 109.5
H31A C31 H31C 109.5
H31B C31 H31C 109.5
C33 C32 C28 122.3(3)
C33 C32 H32 118.9
C28 C32 H32 118.9
C32 C33 C37 117.8(3)
C32 C33 C34 119.8(3)
C37 C33 C34 122.4(3)
C36 C34 C33 114.8(3)
C36 C34 C35 111.5(4)
C33 C34 C35 109.4(3)
C36 C34 H34 106.9
C33 C34 H34 106.9
C35 C34 H34 106.9
C34 C35 H35A 109.5
C34 C35 H35B 109.5
H35A C35 H35B 109.5
C34 C35 H35C 109.5
H35A C35 H35C 109.5
H35B C35 H35C 109.5
C34 C36 H36A 109.5
C34 C36 H36B 109.5
H36A C36 H36B 109.5
C34 C36 H36C 109.5
H36A C36 H36C 109.5
H36B C36 H36C 109.5
C38 C37 C33 122.4(3)
C38 C37 H37 118.8
C33 C37 H37 118.8
C37 C38 C27 118.5(3)
C37 C38 C102 119.9(3)
C27 C38 C102 121.6(3)
C102 C39 H39A 109.5
C102 C39 H39B 109.5
H39A C39 H39B 109.5
C102 C39 H39C 109.5
H39A C39 H39C 109.5
H39B C39 H39C 109.5
C102 C40 H40Z 109.5
C102 C40 H40Y 109.5
H40Z C40 H40Y 109.5
C102 C40 H40X 109.5
H40Z C40 H40X 109.5
H40Y C40 H40X 109.5
C42 C41 C46 116.5(3)
C42 C41 Sn2 109.1(2)
C46 C41 Sn2 134.4(2)
C43 C42 C41 121.8(3)
C43 C42 C59 115.0(3)
C41 C42 C59 123.1(3)
C44 C43 C42 120.6(3)
C44 C43 H43 119.7
C42 C43 H43 119.7
C43 C44 C45 118.8(4)
C43 C44 H44 120.6
C45 C44 H44 120.6
C44 C45 C46 121.7(3)
C44 C45 H45 119.1
C46 C45 H45 119.1
C45 C46 C41 120.4(3)
C45 C46 C47 116.2(3)
C41 C46 C47 123.1(3)
C54 C47 C48 119.9(3)
C54 C47 C46 118.5(3)
C48 C47 C46 121.3(3)
C49 C48 C47 118.1(4)
C49 C48 C56 119.8(4)
C47 C48 C56 122.0(3)
C50 C49 C48 122.3(4)
C50 C49 H49 118.9
C48 C49 H49 118.9
C49 C50 C53 118.6(4)
C49 C50 C51 121.3(5)
C53 C50 C51 120.2(5)
C301 C51 C300 46.4(8)
C301 C51 C52 123.1(8)
C300 C51 C52 125.6(9)
C301 C51 C50 119.2(6)
C300 C51 C50 115.8(7)
C52 C51 C50 112.0(4)
C301 C51 H9H 52.2
C300 C51 H9H 98.5
C52 C51 H9H 98.5
C50 C51 H9H 98.5
C301 C51 H9J 98.0
C300 C51 H9J 51.8
C52 C51 H9J 98.0
C50 C51 H9J 98.0
H9H C51 H9J 150.2
C51 C52 H52A 109.5
C51 C52 H52B 109.5
H52A C52 H52B 109.5
C51 C52 H52C 109.5
H52A C52 H52C 109.5
H52B C52 H52C 109.5
C50 C53 C54 121.8(4)
C50 C53 H53 119.1
C54 C53 H53 119.1
C53 C54 C47 119.2(4)
C53 C54 C55 119.3(4)
C47 C54 C55 121.4(3)
C100 C55 C101 109.0(4)
C100 C55 C54 115.0(5)
C101 C55 C54 110.2(4)
C100 C55 H55 107.4
C101 C55 H55 107.4
C54 C55 H55 107.4
C48 C56 C57 114.5(3)
C48 C56 C58 110.9(3)
C57 C56 C58 107.9(3)
C48 C56 H56 107.8
C57 C56 H56 107.8
C58 C56 H56 107.8
C56 C57 H57A 109.5
C56 C57 H57B 109.5
H57A C57 H57B 109.5
C56 C57 H57C 109.5
H57A C57 H57C 109.5
H57B C57 H57C 109.5
C56 C58 H58A 109.5
C56 C58 H58B 109.5
H58A C58 H58B 109.5
C56 C58 H58C 109.5
H58A C58 H58C 109.5
H58B C58 H58C 109.5
C67 C59 C60 119.8(3)
C67 C59 C42 120.3(3)
C60 C59 C42 119.7(3)
C64 C60 C59 118.6(3)
C64 C60 C61 120.5(3)
C59 C60 C61 120.8(3)
C60 C61 C62 113.4(4)
C60 C61 C63 111.2(4)
C62 C61 C63 110.9(4)
C60 C61 H61 107.0
C62 C61 H61 107.0
C63 C61 H61 107.0
C61 C62 H62A 109.5
C61 C62 H62B 109.5
H62A C62 H62B 109.5
C61 C62 H62C 109.5
H62A C62 H62C 109.5
H62B C62 H62C 109.5
C61 C63 H63A 109.5
C61 C63 H63B 109.5
H63A C63 H63B 109.5
C61 C63 H63C 109.5
H63A C63 H63C 109.5
H63B C63 H63C 109.5
C60 C64 C65 122.6(4)
C60 C64 H64 118.7
C65 C64 H64 118.7
C66 C65 C64 117.5(3)
C66 C65 C71 120.9(3)
C64 C65 C71 121.6(3)
C65 C66 C67 122.1(3)
C65 C66 H66 118.9
C67 C66 H66 118.9
C59 C67 C66 119.3(3)
C59 C67 C68 122.2(3)
C66 C67 C68 118.5(3)
C67 C68 C70 111.1(3)
C67 C68 C69 111.3(3)
C70 C68 C69 110.5(4)
C67 C68 H68 108.0
C70 C68 H68 108.0
C69 C68 H68 108.0
C68 C69 H69A 109.5
C68 C69 H69B 109.5
H69A C69 H69B 109.5
C68 C69 H69C 109.5
H69A C69 H69C 109.5
H69B C69 H69C 109.5
C68 C70 H70A 109.5
C68 C70 H70B 109.5
H70A C70 H70B 109.5
C68 C70 H70C 109.5
H70A C70 H70C 109.5
H70B C70 H70C 109.5
C72 C71 C73 111.8(4)
C72 C71 C65 111.9(4)
C73 C71 C65 111.0(3)
C72 C71 H71 107.3
C73 C71 H71 107.3
C65 C71 H71 107.3
C71 C72 H72A 109.5
C71 C72 H72B 109.5
H72A C72 H72B 109.5
C71 C72 H72C 109.5
H72A C72 H72C 109.5
H72B C72 H72C 109.5
C71 C73 H73A 109.5
C71 C73 H73B 109.5
H73A C73 H73B 109.5
C71 C73 H73C 109.5
H73A C73 H73C 109.5
H73B C73 H73C 109.5
C851 C850 H85A 109.5
C851 C850 H85B 109.5
H85A C850 H85B 109.5
C851 C850 H85Z 109.5
H85A C850 H85Z 109.5
H85B C850 H85Z 109.5
C850 C851 C852 113.5(19)
C850 C851 H85Y 108.9
C852 C851 H85Y 108.9
C850 C851 H85X 108.9
C852 C851 H85X 108.9
H85Y C851 H85X 107.7
C851 C852 C853 119.(2)
C851 C852 H85W 107.6
C853 C852 H85W 107.6
C851 C852 H85V 107.6
C853 C852 H85V 107.6
H85W C852 H85V 107.0
C852 C853 C854 104.(2)
C852 C853 H85R 111.1
C854 C853 H85R 111.1
C852 C853 H85S 111.1
C854 C853 H85S 111.1
H85R C853 H85S 109.0
C853 C854 H85C 109.5
C853 C854 H85D 109.5
H85C C854 H85D 109.5
C853 C854 H85E 109.5
H85C C854 H85E 109.5
H85D C854 H85E 109.5
N1 C200 C1 123.2(4)
N1 C200 H200 118.4
C1 C200 H200 118.4
C16 C105 H10A 109.5
C16 C105 H10B 109.5
C16 C105 H10C 109.5
C16 C150 H15A 109.5
C16 C150 H15B 109.5
H15A C150 H15B 109.5
C16 C150 H15C 109.5
H15A C150 H15C 109.5
H15B C150 H15C 109.5
C38 C102 C39 113.7(3)
C38 C102 C40 111.3(3)
C39 C102 C40 108.8(3)
C38 C102 H102 107.6
C39 C102 H102 107.6
C40 C102 H102 107.6
C55 C101 H10D 109.5
C55 C101 H10E 109.5
H10D C101 H10E 109.5
C55 C101 H10F 109.5
H10D C101 H10F 109.5
H10E C101 H10F 109.5
C55 C100 H10G 109.5
C55 C100 H10H 109.5
H10G C100 H10H 109.5
C55 C100 H10I 109.5
H10G C100 H10I 109.5
H10H C100 H10I 109.5
N1 C201 C6 124.1(4)
N1 C201 H201 117.9
C6 C201 H201 117.9
C403 C400 C401 115.6(13)
C403 C400 H40A 108.4
C401 C400 H40A 108.4
C403 C400 H40B 108.4
C401 C400 H40B 108.4
H40A C400 H40B 107.4
C402 C401 C400 111.9(11)
C402 C401 H40C 109.2
C400 C401 H40C 109.2
C402 C401 H40D 109.2
C400 C401 H40D 109.2
H40C C401 H40D 107.9
C400 C403 C404 115.9(13)
C400 C403 H40H 108.3
C404 C403 H40H 108.3
C400 C403 H40I 108.3
C404 C403 H40I 108.3
H40H C403 H40I 107.4
C451 C450 H45A 109.5
C451 C450 H45B 109.5
H45A C450 H45B 109.5
C451 C450 H45C 109.5
H45A C450 H45C 109.5
H45B C450 H45C 109.5
C450 C451 C452 118.(2)
C450 C451 H45D 107.9
C452 C451 H45D 107.9
C450 C451 H45E 107.9
C452 C451 H45E 107.9
H45D C451 H45E 107.2
C453 C452 C451 108.(2)
C453 C452 H45F 110.1
C451 C452 H45F 110.1
C453 C452 H45G 110.1
C451 C452 H45G 110.1
H45F C452 H45G 108.4
C454 C453 C452 114.(2)
C454 C453 H45H 108.8
C452 C453 H45H 108.8
C454 C453 H45I 108.8
C452 C453 H45I 108.8
H45H C453 H45I 107.7
C453 C454 H45J 109.5
C453 C454 H45K 109.5
H45J C454 H45K 109.5
C453 C454 H45L 109.5
H45J C454 H45L 109.5
H45K C454 H45L 109.5
C601 C600 H60A 109.5
C601 C600 H60B 109.5
H60A C600 H60B 109.5
C601 C600 H60C 109.5
H60A C600 H60C 109.5
H60B C600 H60C 109.5
C600 C601 C602 137.(3)
C600 C601 H60D 102.9
C602 C601 H60D 102.9
C600 C601 H60E 102.9
C602 C601 H60E 102.9
H60D C601 H60E 105.1
C602 C603 C604 111.6(19)
C602 C603 H60I 109.3
C604 C603 H60I 109.3
C602 C603 H60J 109.3
C604 C603 H60J 109.3
H60I C603 H60J 108.0
C603 C602 C601 115.(2)
C603 C602 H60K 108.4
C601 C602 H60K 108.4
C603 C602 H60L 108.4
C601 C602 H60L 108.4
H60K C602 H60L 107.5
C51 C300 H9L 109.5
C51 C300 H9M 109.5
C51 C300 H9N 109.5
C51 C301 H9Z 109.5
C51 C301 H9Y 109.5
H9Z C301 H9Y 109.5
C51 C301 H9X 109.5
H9Z C301 H9X 109.5
H9Y C301 H9X 109.5

loop_
_geom_bond_atom_site_label_1
_geom_bond_atom_site_label_2
_geom_bond_distance
Sn2 C41 2.271(3)
Sn2 N1 2.316(3)
Sn2 Sn1 2.8792(3)
N2 C2 1.365(5)
N2 C4 1.451(6)
N2 C5 1.454(6)
C1 C200 1.366(5)
C1 C2 1.407(6)
C1 H111 0.95
Sn1 C7 2.190(3)
Sn1 H1 1.58(5)
Sn1 H2 1.62(5)
N1 C200 1.348(5)
N1 C201 1.349(5)
C2 C6 1.408(6)
C4 H4A 0.98
C4 H4B 0.98
C4 H4C 0.98
C5 H5A 0.98
C5 H5B 0.98
C5 H5C 0.98
C6 C201 1.367(6)
C6 H6 0.95
C7 C26 1.410(5)
C7 C8 1.416(5)
C8 C23 1.383(5)
C8 C9 1.504(5)
C9 C19 1.393(5)
C9 C10 1.410(5)
C10 C14 1.393(5)
C10 C11 1.531(5)
C11 C13 1.531(5)
C11 C12 1.537(5)
C11 H11 1.0
C12 H12A 0.98
C12 H12B 0.98
C12 H12C 0.98
C13 H13A 0.98
C13 H13B 0.98
C13 H13C 0.98
C14 C15 1.378(6)
C14 H14 0.95
C15 C18 1.392(6)
C15 C16 1.523(5)
C16 C150 1.420(17)
C16 C105 1.489(7)
C16 C17 1.511(6)
C16 H99P 1.0
C16 H99O 1.0
C17 H17A 0.98
C17 H17B 0.98
C17 H17C 0.98
C18 C19 1.403(5)
C18 H18 0.95
C19 C20 1.521(5)
C20 C21 1.527(5)
C20 C22 1.530(5)
C20 H20 1.0
C21 H21A 0.98
C21 H21B 0.98
C21 H21C 0.98
C22 H22A 0.98
C22 H22B 0.98
C22 H22C 0.98
C23 C24 1.387(5)
C23 H23 0.95
C24 C25 1.377(5)
C24 H24 0.95
C25 C26 1.395(5)
C25 H25 0.95
C26 C27 1.504(5)
C27 C28 1.404(5)
C27 C38 1.407(5)
C28 C32 1.395(5)
C28 C29 1.523(5)
C29 C31 1.528(5)
C29 C30 1.530(5)
C29 H29 1.0
C30 H30A 0.98
C30 H30B 0.98
C30 H30C 0.98
C31 H31A 0.98
C31 H31B 0.98
C31 H31C 0.98
C32 C33 1.388(5)
C32 H32 0.95
C33 C37 1.393(5)
C33 C34 1.515(5)
C34 C36 1.509(6)
C34 C35 1.536(6)
C34 H34 1.0
C35 H35A 0.98
C35 H35B 0.98
C35 H35C 0.98
C36 H36A 0.98
C36 H36B 0.98
C36 H36C 0.98
C37 C38 1.388(5)
C37 H37 0.95
C38 C102 1.522(5)
C39 C102 1.528(5)
C39 H39A 0.98
C39 H39B 0.98
C39 H39C 0.98
C40 C102 1.544(5)
C40 H40Z 0.98
C40 H40Y 0.98
C40 H40X 0.98
C41 C42 1.417(5)
C41 C46 1.427(5)
C42 C43 1.393(5)
C42 C59 1.508(5)
C43 C44 1.385(5)
C43 H43 0.95
C44 C45 1.391(5)
C44 H44 0.95
C45 C46 1.393(5)
C45 H45 0.95
C46 C47 1.505(5)
C47 C54 1.406(5)
C47 C48 1.412(5)
C48 C49 1.399(5)
C48 C56 1.516(6)
C49 C50 1.380(7)
C49 H49 0.95
C50 C53 1.382(7)
C50 C51 1.532(6)
C51 C301 1.347(13)
C51 C300 1.383(14)
C51 C52 1.476(7)
C51 H9H 1.0
C51 H9J 1.0
C52 H52A 0.98
C52 H52B 0.98
C52 H52C 0.98
C53 C54 1.389(6)
C53 H53 0.95
C54 C55 1.529(6)
C55 C100 1.507(7)
C55 C101 1.517(7)
C55 H55 1.0
C56 C57 1.533(5)
C56 C58 1.536(5)
C56 H56 1.0
C57 H57A 0.98
C57 H57B 0.98
C57 H57C 0.98
C58 H58A 0.98
C58 H58B 0.98
C58 H58C 0.98
C59 C67 1.400(5)
C59 C60 1.413(5)
C60 C64 1.386(5)
C60 C61 1.520(5)
C61 C62 1.523(6)
C61 C63 1.533(6)
C61 H61 1.0
C62 H62A 0.98
C62 H62B 0.98
C62 H62C 0.98
C63 H63A 0.98
C63 H63B 0.98
C63 H63C 0.98
C64 C65 1.402(5)
C64 H64 0.95
C65 C66 1.379(5)
C65 C71 1.521(5)
C66 C67 1.401(5)
C66 H66 0.95
C67 C68 1.517(5)
C68 C70 1.524(6)
C68 C69 1.532(6)
C68 H68 1.0
C69 H69A 0.98
C69 H69B 0.98
C69 H69C 0.98
C70 H70A 0.98
C70 H70B 0.98
C70 H70C 0.98
C71 C72 1.511(6)
C71 C73 1.517(6)
C71 H71 1.0
C72 H72A 0.98
C72 H72B 0.98
C72 H72C 0.98
C73 H73A 0.98
C73 H73B 0.98
C73 H73C 0.98
C850 C851 1.387(16)
C850 H85A 0.98
C850 H85B 0.98
C850 H85Z 0.98
C851 C852 1.452(17)
C851 H85Y 0.99
C851 H85X 0.99
C852 C853 1.500(18)
C852 H85W 0.99
C852 H85V 0.99
C853 C854 1.622(19)
C853 H85R 0.99
C853 H85S 0.99
C854 H85C 0.98
C854 H85D 0.98
C854 H85E 0.98
C200 H200 0.95
C105 H10A 0.98
C105 H10B 0.98
C105 H10C 0.98
C150 H15A 0.98
C150 H15B 0.98
C150 H15C 0.98
C102 H102 1.0
C101 H10D 0.98
C101 H10E 0.98
C101 H10F 0.98
C100 H10G 0.98
C100 H10H 0.98
C100 H10I 0.98
C201 H201 0.95
C400 C403 1.451(14)
C400 C401 1.518(15)
C400 H40A 0.99
C400 H40B 0.99
C401 C402 1.515(13)
C401 H40C 0.99
C401 H40D 0.99
C402 H40E 0.98
C402 H40F 0.98
C402 H40G 0.98
C403 C404 1.514(15)
C403 H40H 0.99
C403 H40I 0.99
C404 H40J 0.98
C404 H40K 0.98
C404 H40L 0.98
C450 C451 1.489(18)
C450 H45A 0.98
C450 H45B 0.98
C450 H45C 0.98
C451 C452 1.510(19)
C451 H45D 0.99
C451 H45E 0.99
C452 C453 1.489(19)
C452 H45F 0.99
C452 H45G 0.99
C453 C454 1.473(18)
C453 H45H 0.99
C453 H45I 0.99
C454 H45J 0.98
C454 H45K 0.98
C454 H45L 0.98
C600 C601 1.484(18)
C600 H60A 0.98
C600 H60B 0.98
C600 H60C 0.98
C601 C602 1.493(17)
C601 H60D 0.99
C601 H60E 0.99
C604 C603 1.510(17)
C604 H60F 0.98
C604 H60G 0.98
C604 H60H 0.98
C603 C602 1.453(17)
C603 H60I 0.99
C603 H60J 0.99
C602 H60K 0.99
C602 H60L 0.99
C300 H9L 0.98
C300 H9M 0.98
C300 H9N 0.98
C301 H9Z 0.98
C301 H9Y 0.98
C301 H9X 0.98

loop_
_geom_torsion_atom_site_label_1
_geom_torsion_atom_site_label_2
_geom_torsion_atom_site_label_3
_geom_torsion_atom_site_label_4
_geom_torsion
C41 Sn2 Sn1 C7 -155.38(13)
N1 Sn2 Sn1 C7 100.88(13)
C41 Sn2 N1 C200 -72.6(3)
Sn1 Sn2 N1 C200 24.3(3)
C41 Sn2 N1 C201 118.9(3)
Sn1 Sn2 N1 C201 -144.1(3)
C4 N2 C2 C1 -8.6(6)
C5 N2 C2 C1 174.7(4)
C4 N2 C2 C6 172.2(4)
C5 N2 C2 C6 -4.5(6)
C200 C1 C2 N2 178.2(4)
C200 C1 C2 C6 -2.6(5)
N2 C2 C6 C201 -176.6(4)
C1 C2 C6 C201 4.1(6)
Sn2 Sn1 C7 C26 -16.7(3)
Sn2 Sn1 C7 C8 164.2(2)
C26 C7 C8 C23 4.7(5)
Sn1 C7 C8 C23 -176.1(2)
C26 C7 C8 C9 -170.9(3)
Sn1 C7 C8 C9 8.3(4)
C23 C8 C9 C19 78.2(4)
C7 C8 C9 C19 -106.0(4)
C23 C8 C9 C10 -97.0(4)
C7 C8 C9 C10 78.8(4)
C19 C9 C10 C14 -1.5(5)
C8 C9 C10 C14 173.8(3)
C19 C9 C10 C11 -178.7(3)
C8 C9 C10 C11 -3.5(5)
C14 C10 C11 C13 32.0(5)
C9 C10 C11 C13 -150.7(3)
C14 C10 C11 C12 -92.8(4)
C9 C10 C11 C12 84.4(4)
C9 C10 C14 C15 -0.1(5)
C11 C10 C14 C15 177.2(3)
C10 C14 C15 C18 0.9(6)
C10 C14 C15 C16 -177.7(3)
C14 C15 C16 C150 -56.(2)
C18 C15 C16 C150 126.(2)
C14 C15 C16 C105 -126.5(5)
C18 C15 C16 C105 55.0(6)
C14 C15 C16 C17 102.5(5)
C18 C15 C16 C17 -76.0(5)
C14 C15 C18 C19 -0.1(6)
C16 C15 C18 C19 178.5(3)
C10 C9 C19 C18 2.2(5)
C8 C9 C19 C18 -172.9(3)
C10 C9 C19 C20 -178.9(3)
C8 C9 C19 C20 5.9(5)
C15 C18 C19 C9 -1.5(5)
C15 C18 C19 C20 179.6(3)
C9 C19 C20 C21 126.6(4)
C18 C19 C20 C21 -54.5(5)
C9 C19 C20 C22 -108.6(4)
C18 C19 C20 C22 70.2(4)
C7 C8 C23 C24 -1.6(5)
C9 C8 C23 C24 174.3(3)
C8 C23 C24 C25 -2.0(5)
C23 C24 C25 C26 2.3(5)
C24 C25 C26 C7 0.9(5)
C24 C25 C26 C27 -170.5(3)
C8 C7 C26 C25 -4.4(5)
Sn1 C7 C26 C25 176.4(2)
C8 C7 C26 C27 166.6(3)
Sn1 C7 C26 C27 -12.6(4)
C25 C26 C27 C28 87.9(4)
C7 C26 C27 C28 -83.3(4)
C25 C26 C27 C38 -87.6(4)
C7 C26 C27 C38 101.2(4)
C38 C27 C28 C32 -1.5(5)
C26 C27 C28 C32 -177.0(3)
C38 C27 C28 C29 174.4(3)
C26 C27 C28 C29 -1.2(5)
C32 C28 C29 C31 72.6(4)
C27 C28 C29 C31 -103.2(4)
C32 C28 C29 C30 -52.2(5)
C27 C28 C29 C30 132.0(4)
C27 C28 C32 C33 2.7(5)
C29 C28 C32 C33 -173.2(3)
C28 C32 C33 C37 -2.2(5)
C28 C32 C33 C34 175.9(3)
C32 C33 C34 C36 159.7(4)
C37 C33 C34 C36 -22.4(5)
C32 C33 C34 C35 -74.1(4)
C37 C33 C34 C35 103.8(4)
C32 C33 C37 C38 0.4(5)
C34 C33 C37 C38 -177.6(3)
C33 C37 C38 C27 0.8(5)
C33 C37 C38 C102 179.2(3)
C28 C27 C38 C37 -0.2(5)
C26 C27 C38 C37 175.1(3)
C28 C27 C38 C102 -178.6(3)
C26 C27 C38 C102 -3.3(5)
N1 Sn2 C41 C42 -145.8(2)
Sn1 Sn2 C41 C42 119.9(2)
N1 Sn2 C41 C46 33.3(4)
Sn1 Sn2 C41 C46 -61.0(3)
C46 C41 C42 C43 3.7(5)
Sn2 C41 C42 C43 -177.0(3)
C46 C41 C42 C59 -173.1(3)
Sn2 C41 C42 C59 6.2(4)
C41 C42 C43 C44 -2.0(6)
C59 C42 C43 C44 175.1(4)
C42 C43 C44 C45 -1.2(7)
C43 C44 C45 C46 2.5(7)
C44 C45 C46 C41 -0.7(6)
C44 C45 C46 C47 -174.3(4)
C42 C41 C46 C45 -2.4(5)
Sn2 C41 C46 C45 178.6(3)
C42 C41 C46 C47 170.8(3)
Sn2 C41 C46 C47 -8.2(6)
C45 C46 C47 C54 90.4(4)
C41 C46 C47 C54 -83.1(4)
C45 C46 C47 C48 -83.2(4)
C41 C46 C47 C48 103.3(4)
C54 C47 C48 C49 3.5(5)
C46 C47 C48 C49 177.0(3)
C54 C47 C48 C56 -173.0(3)
C46 C47 C48 C56 0.5(5)
C47 C48 C49 C50 -1.9(6)
C56 C48 C49 C50 174.6(4)
C48 C49 C50 C53 -0.4(6)
C48 C49 C50 C51 -178.8(4)
C49 C50 C51 C301 -98.3(16)
C53 C50 C51 C301 83.3(16)
C49 C50 C51 C300 -45.7(16)
C53 C50 C51 C300 136.0(15)
C49 C50 C51 C52 107.6(6)
C53 C50 C51 C52 -70.8(7)
C49 C50 C53 C54 1.2(6)
C51 C50 C53 C54 179.5(4)
C50 C53 C54 C47 0.4(6)
C50 C53 C54 C55 -175.4(4)
C48 C47 C54 C53 -2.8(5)
C46 C47 C54 C53 -176.5(3)
C48 C47 C54 C55 173.0(3)
C46 C47 C54 C55 -0.7(5)
C53 C54 C55 C100 -43.7(6)
C47 C54 C55 C100 140.6(4)
C53 C54 C55 C101 80.0(5)
C47 C54 C55 C101 -95.8(5)
C49 C48 C56 C57 31.4(5)
C47 C48 C56 C57 -152.2(3)
C49 C48 C56 C58 -90.9(4)
C47 C48 C56 C58 85.5(4)
C43 C42 C59 C67 76.0(4)
C41 C42 C59 C67 -107.0(4)
C43 C42 C59 C60 -98.6(4)
C41 C42 C59 C60 78.4(4)
C67 C59 C60 C64 -1.9(5)
C42 C59 C60 C64 172.8(3)
C67 C59 C60 C61 178.1(3)
C42 C59 C60 C61 -7.3(5)
C64 C60 C61 C62 33.4(5)
C59 C60 C61 C62 -146.6(4)
C64 C60 C61 C63 -92.4(5)
C59 C60 C61 C63 87.7(4)
C59 C60 C64 C65 0.3(6)
C61 C60 C64 C65 -179.6(4)
C60 C64 C65 C66 1.2(6)
C60 C64 C65 C71 -178.1(4)
C64 C65 C66 C67 -1.1(6)
C71 C65 C66 C67 178.2(3)
C60 C59 C67 C66 2.0(5)
C42 C59 C67 C66 -172.6(3)
C60 C59 C67 C68 -176.6(3)
C42 C59 C67 C68 8.8(5)
C65 C66 C67 C59 -0.4(5)
C65 C66 C67 C68 178.2(3)
C59 C67 C68 C70 -119.8(4)
C66 C67 C68 C70 61.7(5)
C59 C67 C68 C69 116.7(4)
C66 C67 C68 C69 -61.8(4)
C66 C65 C71 C72 127.2(4)
C64 C65 C71 C72 -53.6(5)
C66 C65 C71 C73 -107.1(4)
C64 C65 C71 C73 72.1(5)
C850 C851 C852 C853 171.(3)
C851 C852 C853 C854 53.(4)
C201 N1 C200 C1 2.3(5)
Sn2 N1 C200 C1 -165.7(3)
C2 C1 C200 N1 -0.6(6)
C37 C38 C102 C39 32.3(5)
C27 C38 C102 C39 -149.3(3)
C37 C38 C102 C40 -91.0(4)
C27 C38 C102 C40 87.5(4)
C200 N1 C201 C6 -0.6(6)
Sn2 N1 C201 C6 169.7(3)
C2 C6 C201 N1 -2.7(6)
C403 C400 C401 C402 -178.3(11)
C401 C400 C403 C404 167.5(14)
C450 C451 C452 C453 -177.(3)
C451 C452 C453 C454 -169.(3)
C604 C603 C602 C601 162.(2)
C600 C601 C602 C603 169.(4)
